data_7013571
loop_
_publ_author_name
'Jedd Comiskey'
'Etelka Farkas'
'Krystyna A. Krot-Lacina'
'Robin G. Pritchard'
'Charles A. McAuliffe (the late)'
'Kevin B. Nolan'

_publ_section_title
;
 Synthesis, structures and speciation studies of ruthenium(III)
 hydroxamate/hydroximato complexes. Crystal and molecular structure of
 hydrated [Ru(H2edta)(2-methoxyphenylhydroxamate)], the first
 structurally characterised ruthenium(III)--hydroxamate complex
;
_journal_issue 22
_journal_name_full 'Dalton Trans.'
_journal_page_first 4243
_journal_page_last 4249
_journal_paper_doi 10.1039/b310193m
_journal_year 2003
_chemical_formula_moiety 'C18 H22 N3 O11 Ru1, 4.91(H2 O1)'
_chemical_formula_sum 'C18 H31.82 N3 O15.91 Ru'
_chemical_formula_weight 645.91
_space_group_IT_number 15
_symmetry_cell_setting monoclinic
_symmetry_space_group_name_Hall '-C 2yc'
_symmetry_space_group_name_H-M 'C 1 2/c 1'
_atom_sites_solution_hydrogens geom
_atom_sites_solution_primary direct
_atom_sites_solution_secondary difmap
_audit_creation_method SHELXL-97
_cell_angle_alpha 90.00
_cell_angle_beta 110.264(10)
_cell_angle_gamma 90.00
_cell_formula_units_Z 8
_cell_length_a 42.700(6)
_cell_length_b 8.5319(9)
_cell_length_c 15.292(2)
_cell_measurement_reflns_used 19394
_cell_measurement_temperature 293(2)
_cell_measurement_theta_max 0
_cell_measurement_theta_min 0
_cell_volume 5226.2(12)
_computing_cell_refinement 'HKL Scalepack (Otwinowski & Minor 1997)'
_computing_data_collection 'Collect (Nonius BV, 1997-2000)'
_computing_data_reduction 'HKL Denzo and Scalepack (Otwinowski & Minor 19'
_computing_molecular_graphics 'Ortep-3 for Windows (Farrugia, 1997)'
_computing_publication_material 'WinGX publication routines (Farrugia, 1999)'
_computing_structure_refinement 'SHELXL-97 (Sheldrick, 1997)'
_computing_structure_solution 'SHELXS-97 (Sheldrick, 1997)'
_diffrn_ambient_temperature 293(2)
_diffrn_measured_fraction_theta_full 0.956
_diffrn_measured_fraction_theta_max 0.956
_diffrn_measurement_device_type KappaCCD
_diffrn_measurement_method 'CCD rotation images, thick slices'
_diffrn_radiation_monochromator graphite
_diffrn_radiation_source 'fine-focus sealed tube'
_diffrn_radiation_type MoK\a
_diffrn_radiation_wavelength 0.71073
_diffrn_reflns_av_R_equivalents 0.1962
_diffrn_reflns_av_sigmaI/netI 0.1623
_diffrn_reflns_limit_h_max 43
_diffrn_reflns_limit_h_min -48
_diffrn_reflns_limit_k_max 9
_diffrn_reflns_limit_k_min -9
_diffrn_reflns_limit_l_max 17
_diffrn_reflns_limit_l_min -17
_diffrn_reflns_number 10672
_diffrn_reflns_theta_full 23.59
_diffrn_reflns_theta_max 23.59
_diffrn_reflns_theta_min 3.05
_exptl_absorpt_coefficient_mu 0.68
_exptl_absorpt_correction_T_max 1.056
_exptl_absorpt_correction_T_min 0.964
_exptl_absorpt_correction_type multi-scan
_exptl_absorpt_process_details
;
?
;
_exptl_crystal_colour colourless
_exptl_crystal_density_diffrn 1.642
_exptl_crystal_density_method 'not measured'
_exptl_crystal_description plate
_exptl_crystal_F_000 2656.8
_exptl_crystal_size_max 0.1
_exptl_crystal_size_mid 0.07
_exptl_crystal_size_min 0.02
_refine_diff_density_max 1.197
_refine_diff_density_min -0.952
_refine_diff_density_rms 0.166
_refine_ls_extinction_coef 0.00093(7)
_refine_ls_extinction_expression Fc^*^=kFc[1+0.001xFc^2^\l^3^/sin(2\q)]^-1/4^
_refine_ls_extinction_method SHELXL
_refine_ls_goodness_of_fit_ref 1.110
_refine_ls_hydrogen_treatment mixed
_refine_ls_matrix_type full
_refine_ls_number_parameters 371
_refine_ls_number_reflns 3739
_refine_ls_number_restraints 0
_refine_ls_restrained_S_all 1.110
_refine_ls_R_factor_all 0.2074
_refine_ls_R_factor_gt 0.1252
_refine_ls_shift/su_max 0.256
_refine_ls_shift/su_mean 0.006
_refine_ls_structure_factor_coef Fsqd
_refine_ls_weighting_details 'calc w=1/[\s^2^(Fo^2^)+(0.0300P)^2^+329.1807P] where P=(Fo^2^+2Fc^2^)/3'
_refine_ls_weighting_scheme calc
_refine_ls_wR_factor_gt 0.2490
_refine_ls_wR_factor_ref 0.3133
_reflns_number_gt 2140
_reflns_number_total 3739
_reflns_threshold_expression >2sigma(I)
_cod_data_source_file b310193m.txt
_cod_data_source_block new
_cod_original_sg_symbol_H-M 'C 2/c'
_cod_database_code 7013571

loop_
_symmetry_equiv_pos_as_xyz
'x, y, z'
'-x, y, -z+1/2'
'x+1/2, y+1/2, z'
'-x+1/2, y+1/2, -z+1/2'
'-x, -y, -z'
'x, -y, z-1/2'
'-x+1/2, -y+1/2, -z'
'x+1/2, -y+1/2, z-1/2'

loop_
_atom_site_label
_atom_site_type_symbol
_atom_site_fract_x
_atom_site_fract_y
_atom_site_fract_z
_atom_site_U_iso_or_equiv
_atom_site_adp_type
_atom_site_occupancy
_atom_site_symmetry_multiplicity
_atom_site_calc_flag
_atom_site_refinement_flags
_atom_site_disorder_assembly
_atom_site_disorder_group
Ru1 Ru 0.146990(11) 0.42968(6) 0.54011(3) 0.04599(12) Uani 1 1 d . . .
C1 C 0.19664(12) 0.3865(8) 0.4644(3) 0.055(2) Uani 1 1 d . . .
C2 C 0.21606(13) 0.3310(7) 0.4070(3) 0.0503(18) Uani 1 1 d . . .
C3 C 0.20333(12) 0.1920(8) 0.3542(3) 0.055(2) Uani 1 1 d . . .
H3 H 0.1846 0.1422 0.3590 0.066 Uiso 1 1 calc R . .
C4 C 0.21915(15) 0.1317(9) 0.2956(4) 0.063(2) Uani 1 1 d . . .
H4 H 0.2098 0.0479 0.2563 0.076 Uiso 1 1 calc R . .
C5 C 0.24857(13) 0.1971(8) 0.2962(3) 0.057(2) Uani 1 1 d . . .
H5 H 0.2596 0.1528 0.2594 0.068 Uiso 1 1 calc R . .
C6 C 0.26236(15) 0.3268(8) 0.3500(4) 0.063(2) Uani 1 1 d . . .
H6 H 0.2823 0.3696 0.3494 0.076 Uiso 1 1 calc R . .
C7 C 0.24554(12) 0.3927(7) 0.4059(3) 0.0497(18) Uani 1 1 d . . .
C8 C 0.29090(11) 0.5769(8) 0.4725(4) 0.0543(18) Uani 1 1 d . . .
H8A H 0.3061 0.4898 0.4874 0.081 Uiso 1 1 calc R . .
H8B H 0.2980 0.6530 0.5217 0.081 Uiso 1 1 calc R . .
H8C H 0.2907 0.6239 0.4152 0.081 Uiso 1 1 calc R . .
C9 C 0.09234(12) 0.5027(7) 0.6023(3) 0.0485(16) Uani 1 1 d . . .
H9A H 0.0805 0.5721 0.5514 0.058 Uiso 1 1 calc R . .
H9B H 0.0841 0.5205 0.6531 0.058 Uiso 1 1 calc R . .
C10 C 0.08632(12) 0.3304(7) 0.5699(4) 0.0506(19) Uani 1 1 d . . .
H10A H 0.0977 0.2604 0.6210 0.061 Uiso 1 1 calc R . .
H10B H 0.0626 0.3066 0.5483 0.061 Uiso 1 1 calc R . .
C11 C 0.14866(14) 0.4646(8) 0.7289(3) 0.055(2) Uani 1 1 d . . .
H11A H 0.1651 0.5403 0.7644 0.066 Uiso 1 1 calc R . .
H11B H 0.1335 0.4456 0.7625 0.066 Uiso 1 1 calc R . .
C12 C 0.16543(13) 0.3208(8) 0.7242(4) 0.0536(19) Uani 1 1 d . . .
C13 C 0.13391(14) 0.7121(7) 0.6354(3) 0.0532(19) Uani 1 1 d . . .
H13A H 0.1576 0.7334 0.6531 0.064 Uiso 1 1 calc R . .
H13B H 0.1232 0.7520 0.5727 0.064 Uiso 1 1 calc R . .
C14 C 0.12064(14) 0.8009(7) 0.7002(4) 0.0547(19) Uani 1 1 d . . .
C15 C 0.07792(13) 0.3884(8) 0.4052(4) 0.053(2) Uani 1 1 d . . .
H15A H 0.0566 0.4140 0.4112 0.064 Uiso 1 1 calc R . .
H15B H 0.0737 0.3142 0.3544 0.064 Uiso 1 1 calc R . .
C16 C 0.09294(14) 0.5401(10) 0.3794(4) 0.070(2) Uani 1 1 d . . .
C17 C 0.10429(12) 0.1438(7) 0.4794(4) 0.0504(18) Uani 1 1 d . . .
H17A H 0.1141 0.1332 0.4312 0.060 Uiso 1 1 calc R . .
H17B H 0.1200 0.1007 0.5365 0.060 Uiso 1 1 calc R . .
C18 C 0.07347(14) 0.0523(8) 0.4528(3) 0.060(2) Uani 1 1 d . . .
N1 N 0.20721(11) 0.5059(6) 0.5219(3) 0.0537(16) Uani 1 1 d . . .
H1 H 0.2257 0.5524 0.5274 0.064 Uiso 1 1 calc R . .
N2 N 0.12893(9) 0.5361(5) 0.6340(3) 0.0418(13) Uani 1 1 d . . .
N3 N 0.09952(10) 0.3106(5) 0.4937(3) 0.0457(14) Uani 1 1 d . . .
O1 O 0.16756(9) 0.3218(5) 0.4555(2) 0.0539(13) Uani 1 1 d . . .
O2 O 0.18813(8) 0.5541(5) 0.5726(2) 0.0570(13) Uani 1 1 d . . .
O3 O 0.25685(9) 0.5212(5) 0.4618(2) 0.0595(14) Uani 1 1 d . . .
O4 O 0.16591(9) 0.2753(5) 0.6450(2) 0.0519(12) Uani 1 1 d . . .
O5 O 0.17911(9) 0.2491(5) 0.7966(2) 0.0604(14) Uani 1 1 d . . .
O6 O 0.12623(10) 0.9532(5) 0.6945(2) 0.0671(15) Uani 1 1 d . . .
H6A H 0.1097 0.9942 0.6565 0.101 Uiso 1 1 calc R . .
O7 O 0.10921(10) 0.7470(5) 0.7533(2) 0.0638(14) Uani 1 1 d . . .
O8 O 0.12279(8) 0.5768(5) 0.4324(2) 0.0497(11) Uani 1 1 d . . .
O9 O 0.07628(10) 0.6092(5) 0.3088(2) 0.0649(15) Uani 1 1 d . . .
O10 O 0.04528(9) 0.1041(5) 0.4356(3) 0.0598(14) Uani 1 1 d . . .
O11 O 0.07897(10) -0.1044(5) 0.4525(3) 0.0680(16) Uani 1 1 d . . .
H11 H 0.0610 -0.1505 0.4320 0.102 Uiso 1 1 calc R . .
O12 O 0.12704(11) 0.1169(6) 0.8391(3) 0.0865(17) Uani 1 1 d . . .
O13 O -0.02937(13) -0.2820(7) 0.0668(5) 0.089(3) Uani 0.805(10) 1 d P . .
O14A O -0.0160(2) -0.5398(12) -0.2080(5) 0.106(4) Uani 0.637(11) 1 d P . .
O14B O -0.0212(2) -0.4166(15) -0.1819(6) 0.078(4) Uani 0.425(9) 1 d P . .
O14C O -0.0110(3) -0.3025(19) -0.0788(9) 0.138(6) Uani 0.458(11) 1 d P . .
O15A O 0.0373(2) -0.073(2) 0.1943(7) 0.333(9) Uani 1.000(18) 1 d . . .
O15B O 0.0224(3) 0.1031(19) 0.1359(10) 0.040(4) Uiso 0.214(7) 1 d P . .
O15C O 0.0176(5) 0.107(3) 0.1966(13) 0.132(7) Uiso 0.362(12) 1 d P . .

loop_
_atom_site_aniso_label
_atom_site_aniso_U_11
_atom_site_aniso_U_22
_atom_site_aniso_U_33
_atom_site_aniso_U_23
_atom_site_aniso_U_13
_atom_site_aniso_U_12
Ru1 0.04841(18) 0.0503(2) 0.04283(17) 0.0002(2) 0.02026(13) -0.0007(3)
C1 0.043(2) 0.097(5) 0.030(2) 0.014(3) 0.0204(16) 0.012(3)
C2 0.068(3) 0.047(3) 0.046(2) -0.004(2) 0.0317(19) -0.003(3)
C3 0.033(2) 0.087(5) 0.050(3) -0.007(3) 0.0199(18) 0.006(3)
C4 0.067(3) 0.083(5) 0.036(3) -0.015(3) 0.013(2) -0.002(3)
C5 0.055(3) 0.086(5) 0.035(2) -0.019(3) 0.0249(18) -0.013(3)
C6 0.073(3) 0.062(4) 0.065(3) 0.019(3) 0.037(2) 0.018(3)
C7 0.045(2) 0.060(4) 0.045(2) 0.005(3) 0.0176(19) 0.015(3)
C8 0.043(2) 0.055(3) 0.071(3) 0.013(3) 0.0264(19) -0.010(3)
C9 0.055(2) 0.053(3) 0.055(2) 0.014(2) 0.0413(16) 0.014(2)
C10 0.040(2) 0.049(4) 0.065(3) 0.001(3) 0.021(2) -0.002(3)
C11 0.056(3) 0.081(5) 0.026(2) -0.002(3) 0.0114(19) 0.003(3)
C12 0.048(3) 0.073(4) 0.044(2) -0.001(3) 0.0217(19) -0.001(3)
C13 0.071(3) 0.063(4) 0.030(2) 0.005(2) 0.0229(19) -0.014(3)
C14 0.081(3) 0.042(3) 0.049(3) -0.001(3) 0.032(2) 0.015(3)
C15 0.038(3) 0.069(4) 0.051(3) -0.003(3) 0.013(2) 0.000(3)
C16 0.046(3) 0.114(6) 0.048(3) -0.014(4) 0.016(2) 0.003(4)
C17 0.042(3) 0.049(3) 0.064(3) -0.001(3) 0.023(2) 0.002(3)
C18 0.063(3) 0.076(4) 0.042(2) -0.007(3) 0.020(2) 0.015(3)
N1 0.058(2) 0.053(3) 0.050(2) -0.020(2) 0.0179(18) -0.012(2)
N2 0.047(2) 0.043(3) 0.0376(18) 0.0078(18) 0.0175(15) -0.0126(19)
N3 0.058(2) 0.036(3) 0.047(2) 0.004(2) 0.0229(16) 0.001(2)
O1 0.070(2) 0.065(3) 0.0306(14) 0.0001(17) 0.0235(13) -0.004(2)
O2 0.0475(17) 0.071(3) 0.0583(18) -0.012(2) 0.0263(13) -0.010(2)
O3 0.065(2) 0.063(3) 0.0506(19) -0.0021(19) 0.0196(16) 0.003(2)
O4 0.0582(19) 0.051(2) 0.0504(17) 0.0000(18) 0.0233(14) -0.0084(19)
O5 0.066(2) 0.067(3) 0.0510(18) 0.011(2) 0.0232(15) 0.007(2)
O6 0.104(3) 0.046(2) 0.0588(19) 0.0076(19) 0.0374(17) 0.014(2)
O7 0.081(2) 0.070(3) 0.0489(17) -0.001(2) 0.0333(15) 0.000(2)
O8 0.0713(19) 0.042(2) 0.0426(15) -0.0064(17) 0.0286(13) -0.005(2)
O9 0.072(2) 0.071(3) 0.0517(19) 0.023(2) 0.0212(16) 0.009(2)
O10 0.0489(19) 0.048(3) 0.079(2) 0.003(2) 0.0183(17) 0.0010(19)
O11 0.060(2) 0.045(3) 0.095(3) 0.012(2) 0.0214(19) -0.007(2)
O12 0.119(3) 0.076(3) 0.090(2) -0.020(2) 0.0685(17) -0.008(3)
O13 0.057(3) 0.065(4) 0.139(5) 0.002(4) 0.029(3) 0.016(3)
O14A 0.111(6) 0.119(8) 0.084(5) -0.002(5) 0.029(4) 0.014(6)
O14B 0.071(6) 0.109(9) 0.048(5) -0.015(6) 0.013(4) -0.034(6)
O14C 0.080(6) 0.200(13) 0.140(9) -0.049(9) 0.047(5) -0.086(7)
O15A 0.149(6) 0.65(2) 0.178(8) 0.069(12) 0.029(6) 0.169(9)

loop_
_atom_type_symbol
_atom_type_description
_atom_type_scat_dispersion_real
_atom_type_scat_dispersion_imag
_atom_type_scat_source
C C 0.0033 0.0016 'International Tables Vol C Tables 4.2.6.8 and 6.1.1.4'
H H 0.0000 0.0000 'International Tables Vol C Tables 4.2.6.8 and 6.1.1.4'
N N 0.0061 0.0033 'International Tables Vol C Tables 4.2.6.8 and 6.1.1.4'
O O 0.0106 0.0060 'International Tables Vol C Tables 4.2.6.8 and 6.1.1.4'
Ru Ru -1.2594 0.8363 'International Tables Vol C Tables 4.2.6.8 and 6.1.1.4'

loop_
_geom_angle_atom_site_label_1
_geom_angle_atom_site_label_2
_geom_angle_atom_site_label_3
_geom_angle
_geom_angle_site_symmetry_1
_geom_angle_site_symmetry_3
_geom_angle_publ_flag
O2 Ru1 O4 94.32(15) . . ?
O2 Ru1 O1 81.89(16) . . ?
O4 Ru1 O1 93.93(16) . . ?
O2 Ru1 O8 91.71(15) . . ?
O4 Ru1 O8 173.75(15) . . ?
O1 Ru1 O8 88.54(15) . . ?
O2 Ru1 N2 95.95(16) . . ?
O4 Ru1 N2 82.95(16) . . ?
O1 Ru1 N2 176.08(13) . . ?
O8 Ru1 N2 94.80(15) . . ?
O2 Ru1 N3 174.16(16) . . ?
O4 Ru1 N3 91.50(15) . . ?
O1 Ru1 N3 98.16(17) . . ?
O8 Ru1 N3 82.46(15) . . ?
N2 Ru1 N3 84.33(17) . . ?
O1 C1 N1 118.9(5) . . ?
O1 C1 C2 120.4(5) . . ?
N1 C1 C2 120.7(5) . . ?
C7 C2 C3 118.8(5) . . ?
C7 C2 C1 126.2(5) . . ?
C3 C2 C1 114.7(5) . . ?
C4 C3 C2 119.6(6) . . ?
C5 C4 C3 119.5(6) . . ?
C4 C5 C6 122.0(6) . . ?
C5 C6 C7 118.6(6) . . ?
C2 C7 O3 115.2(5) . . ?
C2 C7 C6 121.2(5) . . ?
O3 C7 C6 123.6(5) . . ?
N2 C9 C10 108.9(4) . . ?
N3 C10 C9 107.3(5) . . ?
C12 C11 N2 114.4(4) . . ?
O5 C12 O4 123.2(6) . . ?
O5 C12 C11 118.2(5) . . ?
O4 C12 C11 118.6(5) . . ?
C14 C13 N2 115.2(5) . . ?
O7 C14 O6 123.7(6) . . ?
O7 C14 C13 126.7(6) . . ?
O6 C14 C13 109.4(5) . . ?
N3 C15 C16 114.7(4) . . ?
O9 C16 O8 125.8(7) . . ?
O9 C16 C15 117.5(5) . . ?
O8 C16 C15 116.6(5) . . ?
C18 C17 N3 113.7(5) . . ?
O10 C18 O11 120.9(6) . . ?
O10 C18 C17 126.3(6) . . ?
O11 C18 C17 112.7(5) . . ?
C1 N1 O2 118.5(5) . . ?
C9 N2 C13 108.6(4) . . ?
C9 N2 C11 113.7(4) . . ?
C13 N2 C11 110.6(4) . . ?
C9 N2 Ru1 107.0(3) . . ?
C13 N2 Ru1 111.3(3) . . ?
C11 N2 Ru1 105.6(3) . . ?
C17 N3 C10 109.9(5) . . ?
C17 N3 C15 111.6(4) . . ?
C10 N3 C15 112.2(4) . . ?
C17 N3 Ru1 110.1(3) . . ?
C10 N3 Ru1 105.1(3) . . ?
C15 N3 Ru1 107.6(3) . . ?
C1 O1 Ru1 110.2(3) . . ?
N1 O2 Ru1 110.5(3) . . ?
C7 O3 C8 116.4(5) . . ?
C12 O4 Ru1 115.0(4) . . ?
C16 O8 Ru1 118.1(4) . . ?
O14A O14B O14C 141.0(9) . . ?
O15B O15A O15C 33.8(9) . . ?
O15C O15B O15A 73.3(15) . . ?
O15B O15C O15A 73.0(16) . . ?

loop_
_geom_bond_atom_site_label_1
_geom_bond_atom_site_label_2
_geom_bond_distance
_geom_bond_site_symmetry_2
_geom_bond_publ_flag
Ru1 O2 1.964(4) . ?
Ru1 O4 2.016(4) . ?
Ru1 O1 2.019(4) . ?
Ru1 O8 2.044(3) . ?
Ru1 N2 2.060(4) . ?
Ru1 N3 2.156(4) . ?
C1 O1 1.323(7) . ?
C1 N1 1.319(8) . ?
C1 C2 1.479(8) . ?
C2 C7 1.370(8) . ?
C2 C3 1.432(8) . ?
C3 C4 1.394(9) . ?
C4 C5 1.371(9) . ?
C5 C6 1.383(9) . ?
C6 C7 1.409(9) . ?
C7 O3 1.372(7) . ?
C8 O3 1.484(7) . ?
C9 N2 1.494(6) . ?
C9 C10 1.544(8) . ?
C10 N3 1.470(8) . ?
C11 C12 1.435(9) . ?
C11 N2 1.530(6) . ?
C12 O5 1.222(6) . ?
C12 O4 1.278(7) . ?
C13 C14 1.505(9) . ?
C13 N2 1.516(8) . ?
C14 O7 1.177(8) . ?
C14 O6 1.329(7) . ?
C15 N3 1.502(6) . ?
C15 C16 1.555(10) . ?
C16 O9 1.220(7) . ?
C16 O8 1.290(6) . ?
C17 C18 1.462(8) . ?
C17 N3 1.465(7) . ?
C18 O10 1.222(7) . ?
C18 O11 1.358(8) . ?
N1 O2 1.368(7) . ?
O14A O14B 1.174(16) . ?
O14B O14C 1.773(18) . ?
O15A O15B 1.75(2) . ?
O15A O15C 1.75(3) . ?
O15B O15C 1.02(3) . ?
